data_1539043
loop_
_publ_author_name
'Robinson, R.A.'
'de Boer, F.R.'
'Lawson, A.C.'
'Buschow, K.H.J.'
'von Dreele, R.B.'
'Sechovsky, V.'

_publ_section_title
;
 Low temperature magnetic structures of U Pd Sn
;
_journal_name_full 'Journal of Magnetism and Magnetic Materials'
_journal_page_first 147
_journal_page_last 154
_journal_volume 98
_journal_year 1991
_chemical_formula_sum 'Pd Sn U'
_space_group_IT_number 186
_symmetry_space_group_name_Hall 'P 6c -2c'
_symmetry_space_group_name_H-M 'P 63 m c'
_cell_angle_alpha 90
_cell_angle_beta 90
_cell_angle_gamma 120
_cell_formula_units_Z 2
_cell_length_a 4.601303
_cell_length_b 4.601303
_cell_length_c 7.29004
_cell_volume 133.666
_citation_journal_id_ASTM JMMMDC
_cod_data_source_file Robinson_JMMMDC_1991_1421.cif
_cod_data_source_block Pd1Sn1U1
_cod_original_cell_volume 133.6664
_cod_original_formula_sum 'Pd1 Sn1 U1'
_cod_database_code 1539043

loop_
_symmetry_equiv_pos_as_xyz
x,y,z
x-y,x,z+1/2
-y,x-y,z
-x,-y,z+1/2
-x+y,-x,z
y,-x+y,z+1/2
y,x,z+1/2
-x+y,y,z
-x,-x+y,z+1/2
-y,-x,z
x-y,-y,z+1/2
x,x-y,z

loop_
_atom_site_label
_atom_site_type_symbol
_atom_site_fract_x
_atom_site_fract_y
_atom_site_fract_z
_atom_site_occupancy
_atom_site_U_iso_or_equiv
Sn1 Sn 0.3333 0.6667 0.5185 1 0.0
U1 U 0 0 0.25 1 0.0
Pd1 Pd 0.3333 0.6667 0.42227 1 0.0
